data_7129992
loop_
_publ_author_name
'Sarkar, Tanumay'
'Maharana, Prabhat Kumar'
'Roy, Subhasish'
'Punniyamurthy, Tharmalingam'

_publ_section_title
;
 Expedient Ni-catalyzed C-H/C-H cross-dehydrogenative coupling of aryl
 amides with azoles
;
_journal_name_full 'Chemical Communications'
_journal_paper_doi 10.1039/D2CC01097F
_journal_year 2022
_chemical_formula_sum 'C24 H19 N3 O3'
_chemical_formula_weight 397.42
_space_group_crystal_system monoclinic
_space_group_IT_number 14
_space_group_name_Hall '-P 2ybc'
_space_group_name_H-M_alt 'P 1 21/c 1'
_atom_sites_solution_hydrogens geom
_audit_creation_method SHELXL-2018/3
_audit_update_record
;
2022-02-17 deposited with the CCDC.	2022-04-19 downloaded from the CCDC.
;
_cell_angle_alpha 90
_cell_angle_beta 111.862(9)
_cell_angle_gamma 90
_cell_formula_units_Z 8
_cell_length_a 15.661(2)
_cell_length_b 21.437(3)
_cell_length_c 12.3333(18)
_cell_measurement_reflns_used 4577
_cell_measurement_temperature 296(2)
_cell_measurement_theta_max 21.72
_cell_measurement_theta_min 2.60
_cell_volume 3842.8(10)
_computing_structure_refinement 'SHELXL-2018/3 (Sheldrick, 2018)'
_diffrn_ambient_temperature 296(2)
_diffrn_measured_fraction_theta_full 0.966
_diffrn_measured_fraction_theta_max 0.966
_diffrn_measurement_device_type 'CCD area detector'
_diffrn_measurement_method 'phi and omega scans'
_diffrn_radiation_type MoK\a
_diffrn_radiation_wavelength 0.71073
_diffrn_reflns_av_R_equivalents 0.0772
_diffrn_reflns_av_unetI/netI 0.1404
_diffrn_reflns_Laue_measured_fraction_full 0.966
_diffrn_reflns_Laue_measured_fraction_max 0.966
_diffrn_reflns_limit_h_max 17
_diffrn_reflns_limit_h_min -18
_diffrn_reflns_limit_k_max 25
_diffrn_reflns_limit_k_min -25
_diffrn_reflns_limit_l_max 14
_diffrn_reflns_limit_l_min -14
_diffrn_reflns_number 31382
_diffrn_reflns_point_group_measured_fraction_full 0.966
_diffrn_reflns_point_group_measured_fraction_max 0.966
_diffrn_reflns_theta_full 24.999
_diffrn_reflns_theta_max 24.999
_diffrn_reflns_theta_min 1.401
_exptl_absorpt_coefficient_mu 0.092
_exptl_crystal_colour COLORLESS
_exptl_crystal_density_diffrn 1.370
_exptl_crystal_description BLOCK
_exptl_crystal_F_000 1656
_exptl_crystal_size_max 0.25
_exptl_crystal_size_mid 0.22
_exptl_crystal_size_min 0.18
_exptl_transmission_factor_max 0.984
_exptl_transmission_factor_min 0.977
_refine_diff_density_max 0.535
_refine_diff_density_min -0.306
_refine_diff_density_rms 0.097
_refine_ls_extinction_coef 0.012(2)
_refine_ls_extinction_expression Fc^*^=kFc[1+0.001xFc^2^\l^3^/sin(2\q)]^-1/4^
_refine_ls_extinction_method 'SHELXL-2018/3 (Sheldrick 2018)'
_refine_ls_goodness_of_fit_ref 1.010
_refine_ls_hydrogen_treatment constr
_refine_ls_matrix_type full
_refine_ls_number_parameters 544
_refine_ls_number_reflns 6550
_refine_ls_number_restraints 0
_refine_ls_restrained_S_all 1.010
_refine_ls_R_factor_all 0.0856
_refine_ls_R_factor_gt 0.0618
_refine_ls_shift/su_max 0.030
_refine_ls_shift/su_mean 0.000
_refine_ls_structure_factor_coef Fsqd
_refine_ls_weighting_details 'w=1/[\s^2^(Fo^2^)+(0.1000P)^2^] where P=(Fo^2^+2Fc^2^)/3'
_refine_ls_weighting_scheme calc
_refine_ls_wR_factor_gt 0.1806
_refine_ls_wR_factor_ref 0.2080
_reflns_Friedel_coverage 0.000
_reflns_number_gt 4713
_reflns_number_total 6550
_reflns_threshold_expression 'I > 2\s(I)'
_cod_data_source_file d2cc01097f2.cif
_cod_data_source_block TS-OXA_0m
_cod_original_cell_volume 3842.8(9)
_cod_original_sg_symbol_H-M 'P 21/c'
_cod_database_code 7129992
_shelx_shelxl_version_number 2018/3
_shelx_space_group_comment
;
The symmetry employed for this shelxl refinement is uniquely defined
by the following loop, which should always be used as a source of
symmetry information in preference to the above space-group names.
They are only intended as comments.
;

loop_
_space_group_symop_operation_xyz
'x, y, z'
'-x, y+1/2, -z+1/2'
'-x, -y, -z'
'x, -y-1/2, z-1/2'

loop_
_atom_site_label
_atom_site_type_symbol
_atom_site_fract_x
_atom_site_fract_y
_atom_site_fract_z
_atom_site_U_iso_or_equiv
_atom_site_adp_type
_atom_site_occupancy
_atom_site_site_symmetry_order
_atom_site_calc_flag
_atom_site_refinement_flags_posn
_atom_site_refinement_flags_adp
_atom_site_refinement_flags_occupancy
_atom_site_disorder_assembly
_atom_site_disorder_group
O1 O 0.94167(14) 0.15565(8) 0.18767(17) 0.0546(5) Uani 1 1 d . . . . .
O2 O 0.77609(13) 0.15657(8) -0.02316(16) 0.0522(5) Uani 1 1 d . . . . .
O3 O 0.87225(16) -0.00215(9) 0.58762(17) 0.0639(6) Uani 1 1 d . . . . .
N1 N 0.89919(16) 0.08799(10) 0.30133(18) 0.0473(6) Uani 1 1 d . . . . .
H2N H 0.875163 0.051669 0.298634 0.057 Uiso 1 1 calc R U . . .
N2 N 0.84392(16) 0.14268(10) -0.15129(19) 0.0491(6) Uani 1 1 d . . . . .
N3 N 0.86324(17) -0.01284(10) 0.4049(2) 0.0522(6) Uani 1 1 d . . . . .
C1 C 0.6849(2) 0.25068(15) -0.1123(3) 0.0663(9) Uani 1 1 d . . . . .
H1N H 0.657048 0.255166 -0.057994 0.080 Uiso 1 1 calc R U . . .
C2 C 0.6667(2) 0.29044(15) -0.2058(3) 0.0673(9) Uani 1 1 d . . . . .
H2 H 0.625320 0.322982 -0.215061 0.081 Uiso 1 1 calc R U . . .
C3 C 0.7080(2) 0.28346(14) -0.2861(3) 0.0625(9) Uani 1 1 d . . . . .
H3 H 0.694085 0.311395 -0.348045 0.075 Uiso 1 1 calc R U . . .
C4 C 0.7690(2) 0.23630(13) -0.2765(2) 0.0561(8) Uani 1 1 d . . . . .
H4 H 0.796924 0.231598 -0.330624 0.067 Uiso 1 1 calc R U . . .
C5 C 0.78774(18) 0.19561(12) -0.1828(2) 0.0451(7) Uani 1 1 d . . . . .
C6 C 0.74705(19) 0.20383(12) -0.1043(2) 0.0481(7) Uani 1 1 d . . . . .
C7 C 0.83347(18) 0.12210(12) -0.0593(2) 0.0447(6) Uani 1 1 d . . . . .
C8 C 0.86670(17) 0.06207(12) -0.0020(2) 0.0432(6) Uani 1 1 d . . . . .
C9 C 0.85983(18) 0.01176(12) -0.0762(2) 0.0483(7) Uani 1 1 d . . . . .
H9 H 0.839702 0.018999 -0.156182 0.058 Uiso 1 1 calc R U . . .
C10 C 0.88180(19) -0.04861(12) -0.0355(3) 0.0520(7) Uani 1 1 d . . . . .
C11 C 0.9133(2) -0.05778(14) 0.0835(3) 0.0616(8) Uani 1 1 d . . . . .
H11 H 0.929123 -0.097755 0.113532 0.074 Uiso 1 1 calc R U . . .
C12 C 0.9216(2) -0.00863(13) 0.1585(3) 0.0560(8) Uani 1 1 d . . . . .
H12 H 0.943580 -0.016059 0.238517 0.067 Uiso 1 1 calc R U . . .
C13 C 0.89786(18) 0.05190(11) 0.1177(2) 0.0452(6) Uani 1 1 d . . . . .
C14 C 0.8722(3) -0.10232(14) -0.1176(3) 0.0680(9) Uani 1 1 d . . . . .
H14A H 0.857647 -0.086714 -0.195427 0.102 Uiso 1 1 calc R U . . .
H14B H 0.823816 -0.129421 -0.116256 0.102 Uiso 1 1 calc R U . . .
H14C H 0.929000 -0.125109 -0.093629 0.102 Uiso 1 1 calc R U . . .
C15 C 0.91421(18) 0.10451(12) 0.2039(2) 0.0437(6) Uani 1 1 d . . . . .
C16 C 0.91648(17) 0.12051(11) 0.4053(2) 0.0418(6) Uani 1 1 d . . . . .
C17 C 0.94298(19) 0.18317(12) 0.4191(3) 0.0502(7) Uani 1 1 d . . . . .
H17 H 0.949904 0.204888 0.357657 0.060 Uiso 1 1 calc R U . . .
C18 C 0.9587(2) 0.21251(13) 0.5234(3) 0.0567(8) Uani 1 1 d . . . . .
H18 H 0.976459 0.254194 0.531908 0.068 Uiso 1 1 calc R U . . .
C19 C 0.9490(2) 0.18190(14) 0.6154(3) 0.0590(8) Uani 1 1 d . . . . .
H19 H 0.959514 0.202661 0.685433 0.071 Uiso 1 1 calc R U . . .
C20 C 0.92356(19) 0.12042(13) 0.6035(2) 0.0511(7) Uani 1 1 d . . . . .
H20 H 0.917138 0.099518 0.666072 0.061 Uiso 1 1 calc R U . . .
C21 C 0.90715(17) 0.08863(12) 0.4991(2) 0.0439(6) Uani 1 1 d . . . . .
C22 C 0.87994(17) 0.02270(12) 0.4915(2) 0.0453(6) Uani 1 1 d . . . . .
C23 C 0.8377(2) -0.07418(13) 0.4353(3) 0.0590(8) Uani 1 1 d . . . . .
H23A H 0.878601 -0.106293 0.427294 0.071 Uiso 1 1 calc R U . . .
H23B H 0.774952 -0.084676 0.386099 0.071 Uiso 1 1 calc R U . . .
C24 C 0.8474(2) -0.06718(13) 0.5606(3) 0.0584(8) Uani 1 1 d . . . . .
H24A H 0.789990 -0.076741 0.569801 0.070 Uiso 1 1 calc R U . . .
H24B H 0.895132 -0.094508 0.610860 0.070 Uiso 1 1 calc R U . . .
O4 O 0.33243(16) 0.15817(11) 0.8175(2) 0.0744(7) Uani 1 1 d . . . . .
O5 O 0.48085(16) 0.19310(9) 0.72788(18) 0.0627(6) Uani 1 1 d . . . . .
O6 O 0.33469(15) -0.02497(9) 0.35691(16) 0.0603(6) Uani 1 1 d . . . . .
N4 N 0.39554(13) 0.17956(8) 1.00777(16) 0.0349(5) Uani 1 1 d . . . . .
N5 N 0.45731(16) 0.09968(9) 0.63402(17) 0.0451(6) Uani 1 1 d . . . . .
H5 H 0.452729 0.060468 0.645534 0.054 Uiso 1 1 calc R U . . .
N6 N 0.38633(16) -0.01231(9) 0.54977(19) 0.0476(6) Uani 1 1 d . . . . .
C25 C 0.1883(2) 0.22164(16) 0.7805(3) 0.0690(9) Uani 1 1 d . . . . .
H25 H 0.160867 0.213721 0.700760 0.083 Uiso 1 1 calc R U . . .
C26 C 0.1468(2) 0.25889(14) 0.8365(3) 0.0641(9) Uani 1 1 d . . . . .
H26 H 0.090138 0.276892 0.793943 0.077 Uiso 1 1 calc R U . . .
C27 C 0.1869(2) 0.27024(13) 0.9539(3) 0.0614(8) Uani 1 1 d . . . . .
H27 H 0.155972 0.295340 0.988822 0.074 Uiso 1 1 calc R U . . .
C28 C 0.2713(2) 0.24590(14) 1.0224(3) 0.0611(8) Uani 1 1 d . . . . .
H28 H 0.298919 0.254168 1.101925 0.073 Uiso 1 1 calc R U . . .
C29 C 0.31120(18) 0.20885(12) 0.9648(2) 0.0477(7) Uani 1 1 d . . . . .
C30 C 0.27262(19) 0.19629(12) 0.8474(2) 0.0498(7) Uani 1 1 d . . . . .
C31 C 0.40245(18) 0.15071(12) 0.9141(2) 0.0452(6) Uani 1 1 d . . . . .
C32 C 0.48448(17) 0.11356(11) 0.9321(2) 0.0414(6) Uani 1 1 d . . . . .
C33 C 0.53103(18) 0.08717(12) 1.0423(2) 0.0458(6) Uani 1 1 d . . . . .
H33 H 0.511116 0.096195 1.102764 0.055 Uiso 1 1 calc R U . . .
C34 C 0.60596(18) 0.04799(12) 1.0637(2) 0.0463(7) Uani 1 1 d . . . . .
C35 C 0.63284(19) 0.03452(13) 0.9720(3) 0.0511(7) Uani 1 1 d . . . . .
H35 H 0.681673 0.007301 0.983461 0.061 Uiso 1 1 calc R U . . .
C36 C 0.58847(19) 0.06075(12) 0.8636(2) 0.0482(7) Uani 1 1 d . . . . .
H36 H 0.608115 0.051120 0.803056 0.058 Uiso 1 1 calc R U . . .
C37 C 0.51513(18) 0.10120(11) 0.8429(2) 0.0425(6) Uani 1 1 d . . . . .
C38 C 0.6565(2) 0.02272(15) 1.1830(3) 0.0640(9) Uani 1 1 d . . . . .
H38A H 0.700989 0.052769 1.228183 0.096 Uiso 1 1 calc R U . . .
H38B H 0.687336 -0.015145 1.177417 0.096 Uiso 1 1 calc R U . . .
H38C H 0.613783 0.014252 1.220305 0.096 Uiso 1 1 calc R U . . .
C39 C 0.48083(18) 0.13655(12) 0.7298(2) 0.0437(6) Uani 1 1 d . . . . .
C40 C 0.43957(18) 0.11757(11) 0.5186(2) 0.0429(6) Uani 1 1 d . . . . .
C41 C 0.40033(18) 0.07399(12) 0.4292(2) 0.0436(6) Uani 1 1 d . . . . .
C42 C 0.3874(2) 0.09113(14) 0.3155(2) 0.0575(8) Uani 1 1 d . . . . .
H42 H 0.361377 0.062669 0.255285 0.069 Uiso 1 1 calc R U . . .
C43 C 0.4120(3) 0.14904(15) 0.2902(3) 0.0664(9) Uani 1 1 d . . . . .
H43 H 0.402801 0.159627 0.213569 0.080 Uiso 1 1 calc R U . . .
C44 C 0.4504(3) 0.19140(14) 0.3788(3) 0.0672(9) Uani 1 1 d . . . . .
H44 H 0.467137 0.230692 0.361459 0.081 Uiso 1 1 calc R U . . .
C45 C 0.4644(2) 0.17658(12) 0.4913(3) 0.0560(8) Uani 1 1 d . . . . .
H45 H 0.490421 0.205715 0.550327 0.067 Uiso 1 1 calc R U . . .
C46 C 0.37486(17) 0.01124(11) 0.4522(2) 0.0416(6) Uani 1 1 d . . . . .
C47 C 0.3168(2) -0.08448(14) 0.3994(3) 0.0604(8) Uani 1 1 d . . . . .
H47A H 0.349917 -0.117701 0.378514 0.073 Uiso 1 1 calc R U . . .
H47B H 0.251610 -0.094030 0.367775 0.073 Uiso 1 1 calc R U . . .
C48 C 0.3512(2) -0.07609(12) 0.5299(3) 0.0545(7) Uani 1 1 d . . . . .
H48A H 0.301566 -0.081558 0.558220 0.065 Uiso 1 1 calc R U . . .
H48B H 0.399565 -0.105803 0.569070 0.065 Uiso 1 1 calc R U . . .

loop_
_atom_site_aniso_label
_atom_site_aniso_U_11
_atom_site_aniso_U_22
_atom_site_aniso_U_33
_atom_site_aniso_U_23
_atom_site_aniso_U_13
_atom_site_aniso_U_12
O1 0.0653(13) 0.0475(11) 0.0544(12) 0.0005(9) 0.0263(10) -0.0099(9)
O2 0.0553(12) 0.0605(11) 0.0463(11) 0.0044(9) 0.0253(9) 0.0060(8)
O3 0.0866(16) 0.0644(12) 0.0489(12) 0.0030(10) 0.0348(11) -0.0055(10)
N1 0.0549(14) 0.0465(12) 0.0411(12) -0.0015(10) 0.0187(11) -0.0062(10)
N2 0.0581(15) 0.0505(13) 0.0427(13) 0.0037(10) 0.0232(11) 0.0044(10)
N3 0.0655(16) 0.0479(12) 0.0426(13) 0.0006(10) 0.0196(11) -0.0061(10)
C1 0.072(2) 0.074(2) 0.0593(19) 0.0002(16) 0.0321(17) 0.0185(16)
C2 0.075(2) 0.0627(19) 0.062(2) 0.0004(16) 0.0236(18) 0.0211(16)
C3 0.076(2) 0.0525(16) 0.0538(18) 0.0034(14) 0.0186(17) 0.0075(14)
C4 0.069(2) 0.0564(16) 0.0458(16) 0.0032(13) 0.0246(15) 0.0029(14)
C5 0.0505(16) 0.0442(14) 0.0399(14) -0.0046(11) 0.0162(12) -0.0022(11)
C6 0.0535(16) 0.0490(15) 0.0404(14) 0.0000(12) 0.0158(13) 0.0025(12)
C7 0.0440(14) 0.0504(14) 0.0388(14) -0.0030(12) 0.0144(12) -0.0004(11)
C8 0.0402(14) 0.0519(14) 0.0398(14) 0.0001(11) 0.0175(12) -0.0012(11)
C9 0.0477(16) 0.0574(16) 0.0423(15) 0.0002(12) 0.0197(13) -0.0006(12)
C10 0.0500(16) 0.0541(16) 0.0554(17) -0.0062(13) 0.0239(14) 0.0018(12)
C11 0.077(2) 0.0499(16) 0.0602(19) 0.0024(14) 0.0283(16) 0.0092(14)
C12 0.0672(19) 0.0576(17) 0.0438(15) 0.0067(13) 0.0214(14) 0.0119(13)
C13 0.0441(15) 0.0474(14) 0.0442(15) 0.0013(12) 0.0168(12) 0.0013(11)
C14 0.083(2) 0.0617(18) 0.062(2) -0.0129(16) 0.0307(18) 0.0020(16)
C15 0.0393(14) 0.0509(15) 0.0386(14) 0.0012(12) 0.0118(12) 0.0024(11)
C16 0.0342(13) 0.0486(14) 0.0415(14) -0.0042(11) 0.0130(11) 0.0033(10)
C17 0.0483(15) 0.0472(15) 0.0547(17) 0.0003(13) 0.0188(14) 0.0028(11)
C18 0.0526(17) 0.0481(15) 0.067(2) -0.0138(14) 0.0200(15) -0.0020(12)
C19 0.0532(17) 0.0655(18) 0.0567(18) -0.0200(15) 0.0188(15) -0.0025(13)
C20 0.0449(15) 0.0633(17) 0.0452(15) -0.0041(13) 0.0169(13) 0.0025(12)
C21 0.0377(14) 0.0491(14) 0.0435(14) -0.0022(12) 0.0136(12) 0.0038(10)
C22 0.0405(14) 0.0552(15) 0.0396(14) 0.0044(12) 0.0144(12) 0.0050(11)
C23 0.0663(19) 0.0525(16) 0.0570(18) 0.0046(14) 0.0215(15) -0.0064(13)
C24 0.0580(18) 0.0562(17) 0.0641(19) 0.0125(14) 0.0264(15) -0.0005(13)
O4 0.0651(15) 0.0930(17) 0.0637(14) -0.0166(12) 0.0222(12) 0.0063(11)
O5 0.0911(16) 0.0416(11) 0.0574(12) -0.0073(9) 0.0298(12) 0.0031(9)
O6 0.0737(14) 0.0671(13) 0.0423(11) -0.0136(9) 0.0242(10) -0.0138(10)
N4 0.0385(11) 0.0424(10) 0.0259(9) -0.0028(8) 0.0146(8) 0.0113(8)
N5 0.0640(15) 0.0395(11) 0.0357(11) -0.0003(9) 0.0231(11) -0.0024(9)
N6 0.0593(14) 0.0421(11) 0.0404(12) 0.0018(9) 0.0172(11) -0.0038(9)
C25 0.0561(19) 0.090(2) 0.0531(18) -0.0119(17) 0.0115(16) 0.0124(16)
C26 0.0495(17) 0.0719(19) 0.069(2) -0.0053(17) 0.0197(16) 0.0148(14)
C27 0.0645(19) 0.0587(17) 0.068(2) -0.0028(15) 0.0330(17) 0.0163(14)
C28 0.069(2) 0.0676(18) 0.0499(16) -0.0057(14) 0.0264(15) 0.0191(15)
C29 0.0505(16) 0.0505(14) 0.0463(15) -0.0036(12) 0.0230(13) 0.0035(12)
C30 0.0486(15) 0.0553(15) 0.0501(16) -0.0091(13) 0.0234(13) 0.0063(12)
C31 0.0435(15) 0.0512(14) 0.0409(14) -0.0061(12) 0.0156(12) -0.0013(11)
C32 0.0422(14) 0.0469(14) 0.0364(13) -0.0090(11) 0.0161(11) -0.0025(10)
C33 0.0459(15) 0.0547(15) 0.0407(14) -0.0080(12) 0.0206(12) -0.0062(12)
C34 0.0447(15) 0.0499(14) 0.0421(14) -0.0027(12) 0.0136(12) -0.0094(11)
C35 0.0434(15) 0.0556(16) 0.0561(17) -0.0008(13) 0.0207(13) 0.0033(12)
C36 0.0511(16) 0.0546(15) 0.0464(15) -0.0032(12) 0.0268(13) 0.0032(12)
C37 0.0450(14) 0.0462(14) 0.0387(13) -0.0087(11) 0.0185(12) -0.0044(11)
C38 0.062(2) 0.073(2) 0.0529(18) 0.0086(15) 0.0171(15) 0.0015(15)
C39 0.0525(16) 0.0429(15) 0.0407(14) -0.0053(11) 0.0231(12) 0.0010(11)
C40 0.0540(16) 0.0413(13) 0.0400(14) 0.0038(11) 0.0251(12) 0.0085(11)
C41 0.0461(15) 0.0513(15) 0.0378(13) 0.0008(11) 0.0207(12) 0.0118(11)
C42 0.072(2) 0.0665(18) 0.0382(15) 0.0076(13) 0.0248(14) 0.0192(15)
C43 0.091(2) 0.069(2) 0.0503(18) 0.0233(16) 0.0399(17) 0.0254(17)
C44 0.094(2) 0.0516(16) 0.076(2) 0.0241(16) 0.054(2) 0.0224(16)
C45 0.079(2) 0.0434(15) 0.0573(18) 0.0076(13) 0.0387(16) 0.0044(13)
C46 0.0418(14) 0.0486(14) 0.0355(13) -0.0058(11) 0.0157(11) 0.0036(10)
C47 0.0593(18) 0.0569(17) 0.069(2) -0.0174(15) 0.0286(16) -0.0080(13)
C48 0.0559(17) 0.0480(15) 0.0638(18) -0.0020(13) 0.0273(15) -0.0049(12)

loop_
_atom_type_symbol
_atom_type_description
_atom_type_scat_dispersion_real
_atom_type_scat_dispersion_imag
_atom_type_scat_source
C C 0.0033 0.0016 'International Tables Vol C Tables 4.2.6.8 and 6.1.1.4'
H H 0.0000 0.0000 'International Tables Vol C Tables 4.2.6.8 and 6.1.1.4'
N N 0.0061 0.0033 'International Tables Vol C Tables 4.2.6.8 and 6.1.1.4'
O O 0.0106 0.0060 'International Tables Vol C Tables 4.2.6.8 and 6.1.1.4'

loop_
_geom_angle_atom_site_label_1
_geom_angle_atom_site_label_2
_geom_angle_atom_site_label_3
_geom_angle
_geom_angle_site_symmetry_1
_geom_angle_site_symmetry_3
_geom_angle_publ_flag
C7 O2 C6 104.0(2) . . ?
C22 O3 C24 106.4(2) . . ?
C15 N1 C16 130.3(2) . . ?
C15 N1 H2N 114.9 . . ?
C16 N1 H2N 114.9 . . ?
C7 N2 C5 104.5(2) . . ?
C22 N3 C23 108.5(2) . . ?
C2 C1 C6 115.6(3) . . ?
C2 C1 H1N 122.2 . . ?
C6 C1 H1N 122.2 . . ?
C1 C2 C3 122.0(3) . . ?
C1 C2 H2 119.0 . . ?
C3 C2 H2 119.0 . . ?
C4 C3 C2 121.2(3) . . ?
C4 C3 H3 119.4 . . ?
C2 C3 H3 119.4 . . ?
C3 C4 C5 117.5(3) . . ?
C3 C4 H4 121.2 . . ?
C5 C4 H4 121.2 . . ?
C6 C5 C4 120.2(3) . . ?
C6 C5 N2 108.7(2) . . ?
C4 C5 N2 131.1(3) . . ?
C5 C6 C1 123.5(3) . . ?
C5 C6 O2 107.9(2) . . ?
C1 C6 O2 128.5(3) . . ?
N2 C7 O2 114.9(2) . . ?
N2 C7 C8 126.1(3) . . ?
O2 C7 C8 118.5(2) . . ?
C13 C8 C9 119.2(2) . . ?
C13 C8 C7 124.8(2) . . ?
C9 C8 C7 115.8(2) . . ?
C10 C9 C8 122.5(3) . . ?
C10 C9 H9 118.7 . . ?
C8 C9 H9 118.7 . . ?
C11 C10 C9 117.5(3) . . ?
C11 C10 C14 121.0(3) . . ?
C9 C10 C14 121.5(3) . . ?
C12 C11 C10 120.9(3) . . ?
C12 C11 H11 119.5 . . ?
C10 C11 H11 119.5 . . ?
C11 C12 C13 121.7(3) . . ?
C11 C12 H12 119.2 . . ?
C13 C12 H12 119.2 . . ?
C8 C13 C12 118.2(2) . . ?
C8 C13 C15 122.3(2) . . ?
C12 C13 C15 119.4(2) . . ?
C10 C14 H14A 109.5 . . ?
C10 C14 H14B 109.5 . . ?
H14A C14 H14B 109.5 . . ?
C10 C14 H14C 109.5 . . ?
H14A C14 H14C 109.5 . . ?
H14B C14 H14C 109.5 . . ?
O1 C15 N1 124.7(2) . . ?
O1 C15 C13 122.3(3) . . ?
N1 C15 C13 113.0(2) . . ?
N1 C16 C21 118.2(2) . . ?
N1 C16 C17 122.7(2) . . ?
C21 C16 C17 119.2(2) . . ?
C18 C17 C16 119.8(3) . . ?
C18 C17 H17 120.1 . . ?
C16 C17 H17 120.1 . . ?
C19 C18 C17 121.5(3) . . ?
C19 C18 H18 119.3 . . ?
C17 C18 H18 119.3 . . ?
C18 C19 C20 119.4(3) . . ?
C18 C19 H19 120.3 . . ?
C20 C19 H19 120.3 . . ?
C19 C20 C21 121.1(3) . . ?
C19 C20 H20 119.4 . . ?
C21 C20 H20 119.4 . . ?
C20 C21 C16 119.0(2) . . ?
C20 C21 C22 118.6(3) . . ?
C16 C21 C22 122.4(2) . . ?
N3 C22 O3 116.7(2) . . ?
N3 C22 C21 126.9(3) . . ?
O3 C22 C21 116.3(2) . . ?
N3 C23 C24 104.0(2) . . ?
N3 C23 H23A 111.0 . . ?
C24 C23 H23A 111.0 . . ?
N3 C23 H23B 111.0 . . ?
C24 C23 H23B 111.0 . . ?
H23A C23 H23B 109.0 . . ?
O3 C24 C23 104.4(2) . . ?
O3 C24 H24A 110.9 . . ?
C23 C24 H24A 110.9 . . ?
O3 C24 H24B 110.9 . . ?
C23 C24 H24B 110.9 . . ?
H24A C24 H24B 108.9 . . ?
C31 O4 C30 104.6(2) . . ?
C46 O6 C47 106.4(2) . . ?
C31 N4 C29 104.5(2) . . ?
C39 N5 C40 127.9(2) . . ?
C39 N5 H5 116.0 . . ?
C40 N5 H5 116.0 . . ?
C46 N6 C48 107.8(2) . . ?
C26 C25 C30 117.1(3) . . ?
C26 C25 H25 121.4 . . ?
C30 C25 H25 121.4 . . ?
C27 C26 C25 121.4(3) . . ?
C27 C26 H26 119.3 . . ?
C25 C26 H26 119.3 . . ?
C26 C27 C28 122.6(3) . . ?
C26 C27 H27 118.7 . . ?
C28 C27 H27 118.7 . . ?
C29 C28 C27 115.0(3) . . ?
C29 C28 H28 122.5 . . ?
C27 C28 H28 122.5 . . ?
C28 C29 C30 123.9(3) . . ?
C28 C29 N4 128.7(2) . . ?
C30 C29 N4 107.4(2) . . ?
C29 C30 C25 120.0(3) . . ?
C29 C30 O4 108.6(2) . . ?
C25 C30 O4 131.3(3) . . ?
O4 C31 N4 114.9(2) . . ?
O4 C31 C32 127.2(2) . . ?
N4 C31 C32 117.9(2) . . ?
C37 C32 C33 119.1(2) . . ?
C37 C32 C31 122.2(2) . . ?
C33 C32 C31 118.7(2) . . ?
C34 C33 C32 121.9(3) . . ?
C34 C33 H33 119.1 . . ?
C32 C33 H33 119.1 . . ?
C35 C34 C33 117.8(2) . . ?
C35 C34 C38 121.5(3) . . ?
C33 C34 C38 120.7(3) . . ?
C34 C35 C36 121.0(3) . . ?
C34 C35 H35 119.5 . . ?
C36 C35 H35 119.5 . . ?
C35 C36 C37 121.2(3) . . ?
C35 C36 H36 119.4 . . ?
C37 C36 H36 119.4 . . ?
C32 C37 C36 119.0(2) . . ?
C32 C37 C39 122.3(2) . . ?
C36 C37 C39 118.2(2) . . ?
C34 C38 H38A 109.5 . . ?
C34 C38 H38B 109.5 . . ?
H38A C38 H38B 109.5 . . ?
C34 C38 H38C 109.5 . . ?
H38A C38 H38C 109.5 . . ?
H38B C38 H38C 109.5 . . ?
O5 C39 N5 124.6(2) . . ?
O5 C39 C37 121.4(2) . . ?
N5 C39 C37 113.8(2) . . ?
N5 C40 C45 121.6(2) . . ?
N5 C40 C41 118.8(2) . . ?
C45 C40 C41 119.5(3) . . ?
C42 C41 C40 118.3(3) . . ?
C42 C41 C46 119.4(2) . . ?
C40 C41 C46 122.2(2) . . ?
C43 C42 C41 121.5(3) . . ?
C43 C42 H42 119.3 . . ?
C41 C42 H42 119.3 . . ?
C42 C43 C44 119.7(3) . . ?
C42 C43 H43 120.2 . . ?
C44 C43 H43 120.2 . . ?
C45 C44 C43 120.8(3) . . ?
C45 C44 H44 119.6 . . ?
C43 C44 H44 119.6 . . ?
C44 C45 C40 120.2(3) . . ?
C44 C45 H45 119.9 . . ?
C40 C45 H45 119.9 . . ?
N6 C46 O6 117.2(2) . . ?
N6 C46 C41 127.2(2) . . ?
O6 C46 C41 115.6(2) . . ?
O6 C47 C48 104.0(2) . . ?
O6 C47 H47A 111.0 . . ?
C48 C47 H47A 111.0 . . ?
O6 C47 H47B 111.0 . . ?
C48 C47 H47B 111.0 . . ?
H47A C47 H47B 109.0 . . ?
N6 C48 C47 104.7(2) . . ?
N6 C48 H48A 110.8 . . ?
C47 C48 H48A 110.8 . . ?
N6 C48 H48B 110.8 . . ?
C47 C48 H48B 110.8 . . ?
H48A C48 H48B 108.9 . . ?

loop_
_geom_bond_atom_site_label_1
_geom_bond_atom_site_label_2
_geom_bond_distance
_geom_bond_site_symmetry_2
_geom_bond_publ_flag
O1 C15 1.221(3) . ?
O2 C7 1.360(3) . ?
O2 C6 1.377(3) . ?
O3 C22 1.346(3) . ?
O3 C24 1.452(3) . ?
N1 C15 1.354(3) . ?
N1 C16 1.395(3) . ?
N1 H2N 0.8600 . ?
N2 C7 1.283(3) . ?
N2 C5 1.399(3) . ?
N3 C22 1.258(3) . ?
N3 C23 1.463(3) . ?
C1 C2 1.376(4) . ?
C1 C6 1.376(4) . ?
C1 H1N 0.9300 . ?
C2 C3 1.379(5) . ?
C2 H2 0.9300 . ?
C3 C4 1.365(4) . ?
C3 H3 0.9300 . ?
C4 C5 1.389(4) . ?
C4 H4 0.9300 . ?
C5 C6 1.355(4) . ?
C7 C8 1.467(4) . ?
C8 C13 1.388(4) . ?
C8 C9 1.393(4) . ?
C9 C10 1.384(4) . ?
C9 H9 0.9300 . ?
C10 C11 1.377(4) . ?
C10 C14 1.503(4) . ?
C11 C12 1.376(4) . ?
C11 H11 0.9300 . ?
C12 C13 1.391(4) . ?
C12 H12 0.9300 . ?
C13 C15 1.506(4) . ?
C14 H14A 0.9600 . ?
C14 H14B 0.9600 . ?
C14 H14C 0.9600 . ?
C16 C21 1.397(4) . ?
C16 C17 1.397(4) . ?
C17 C18 1.369(4) . ?
C17 H17 0.9300 . ?
C18 C19 1.367(5) . ?
C18 H18 0.9300 . ?
C19 C20 1.369(4) . ?
C19 H19 0.9300 . ?
C20 C21 1.393(4) . ?
C20 H20 0.9300 . ?
C21 C22 1.469(4) . ?
C23 C24 1.502(4) . ?
C23 H23A 0.9700 . ?
C23 H23B 0.9700 . ?
C24 H24A 0.9700 . ?
C24 H24B 0.9700 . ?
O4 C31 1.294(3) . ?
O4 C30 1.392(4) . ?
O5 C39 1.213(3) . ?
O6 C46 1.352(3) . ?
O6 C47 1.445(4) . ?
N4 C31 1.350(3) . ?
N4 C29 1.378(3) . ?
N5 C39 1.354(3) . ?
N5 C40 1.398(3) . ?
N5 H5 0.8600 . ?
N6 C46 1.255(3) . ?
N6 C48 1.460(3) . ?
C25 C26 1.368(4) . ?
C25 C30 1.382(4) . ?
C25 H25 0.9300 . ?
C26 C27 1.368(4) . ?
C26 H26 0.9300 . ?
C27 C28 1.379(4) . ?
C27 H27 0.9300 . ?
C28 C29 1.362(4) . ?
C28 H28 0.9300 . ?
C29 C30 1.372(4) . ?
C31 C32 1.457(4) . ?
C32 C37 1.380(4) . ?
C32 C33 1.400(4) . ?
C33 C34 1.386(4) . ?
C33 H33 0.9300 . ?
C34 C35 1.377(4) . ?
C34 C38 1.489(4) . ?
C35 C36 1.377(4) . ?
C35 H35 0.9300 . ?
C36 C37 1.385(4) . ?
C36 H36 0.9300 . ?
C37 C39 1.500(4) . ?
C38 H38A 0.9600 . ?
C38 H38B 0.9600 . ?
C38 H38C 0.9600 . ?
C40 C45 1.401(4) . ?
C40 C41 1.401(4) . ?
C41 C42 1.389(4) . ?
C41 C46 1.460(4) . ?
C42 C43 1.370(4) . ?
C42 H42 0.9300 . ?
C43 C44 1.374(5) . ?
C43 H43 0.9300 . ?
C44 C45 1.360(4) . ?
C44 H44 0.9300 . ?
C45 H45 0.9300 . ?
C47 C48 1.506(4) . ?
C47 H47A 0.9700 . ?
C47 H47B 0.9700 . ?
C48 H48A 0.9700 . ?
C48 H48B 0.9700 . ?

loop_
_geom_torsion_atom_site_label_1
_geom_torsion_atom_site_label_2
_geom_torsion_atom_site_label_3
_geom_torsion_atom_site_label_4
_geom_torsion
_geom_torsion_site_symmetry_1
_geom_torsion_site_symmetry_2
_geom_torsion_site_symmetry_3
_geom_torsion_site_symmetry_4
_geom_torsion_publ_flag
C6 C1 C2 C3 0.2(5) . . . . ?
C1 C2 C3 C4 0.2(5) . . . . ?
C2 C3 C4 C5 0.1(4) . . . . ?
C3 C4 C5 C6 -0.8(4) . . . . ?
C3 C4 C5 N2 178.0(3) . . . . ?
C7 N2 C5 C6 0.8(3) . . . . ?
C7 N2 C5 C4 -178.1(3) . . . . ?
C4 C5 C6 C1 1.3(4) . . . . ?
N2 C5 C6 C1 -177.7(3) . . . . ?
C4 C5 C6 O2 178.7(2) . . . . ?
N2 C5 C6 O2 -0.3(3) . . . . ?
C2 C1 C6 C5 -0.9(5) . . . . ?
C2 C1 C6 O2 -177.8(3) . . . . ?
C7 O2 C6 C5 -0.2(3) . . . . ?
C7 O2 C6 C1 177.0(3) . . . . ?
C5 N2 C7 O2 -0.9(3) . . . . ?
C5 N2 C7 C8 170.2(2) . . . . ?
C6 O2 C7 N2 0.7(3) . . . . ?
C6 O2 C7 C8 -171.1(2) . . . . ?
N2 C7 C8 C13 145.6(3) . . . . ?
O2 C7 C8 C13 -43.6(4) . . . . ?
N2 C7 C8 C9 -38.8(4) . . . . ?
O2 C7 C8 C9 132.0(3) . . . . ?
C13 C8 C9 C10 0.9(4) . . . . ?
C7 C8 C9 C10 -175.0(3) . . . . ?
C8 C9 C10 C11 -1.3(4) . . . . ?
C8 C9 C10 C14 178.9(3) . . . . ?
C9 C10 C11 C12 0.6(5) . . . . ?
C14 C10 C11 C12 -179.7(3) . . . . ?
C10 C11 C12 C13 0.6(5) . . . . ?
C9 C8 C13 C12 0.4(4) . . . . ?
C7 C8 C13 C12 175.8(3) . . . . ?
C9 C8 C13 C15 175.1(2) . . . . ?
C7 C8 C13 C15 -9.4(4) . . . . ?
C11 C12 C13 C8 -1.1(5) . . . . ?
C11 C12 C13 C15 -176.0(3) . . . . ?
C16 N1 C15 O1 -5.4(4) . . . . ?
C16 N1 C15 C13 171.9(2) . . . . ?
C8 C13 C15 O1 -33.7(4) . . . . ?
C12 C13 C15 O1 140.9(3) . . . . ?
C8 C13 C15 N1 148.9(3) . . . . ?
C12 C13 C15 N1 -36.4(3) . . . . ?
C15 N1 C16 C21 -170.4(3) . . . . ?
C15 N1 C16 C17 9.3(4) . . . . ?
N1 C16 C17 C18 179.8(2) . . . . ?
C21 C16 C17 C18 -0.5(4) . . . . ?
C16 C17 C18 C19 -0.1(4) . . . . ?
C17 C18 C19 C20 0.5(4) . . . . ?
C18 C19 C20 C21 -0.2(4) . . . . ?
C19 C20 C21 C16 -0.3(4) . . . . ?
C19 C20 C21 C22 -179.9(3) . . . . ?
N1 C16 C21 C20 -179.6(2) . . . . ?
C17 C16 C21 C20 0.7(4) . . . . ?
N1 C16 C21 C22 0.0(4) . . . . ?
C17 C16 C21 C22 -179.7(2) . . . . ?
C23 N3 C22 O3 0.7(3) . . . . ?
C23 N3 C22 C21 -179.3(2) . . . . ?
C24 O3 C22 N3 1.4(3) . . . . ?
C24 O3 C22 C21 -178.5(2) . . . . ?
C20 C21 C22 N3 -179.5(3) . . . . ?
C16 C21 C22 N3 1.0(4) . . . . ?
C20 C21 C22 O3 0.5(4) . . . . ?
C16 C21 C22 O3 -179.1(2) . . . . ?
C22 N3 C23 C24 -2.5(3) . . . . ?
C22 O3 C24 C23 -2.8(3) . . . . ?
N3 C23 C24 O3 3.1(3) . . . . ?
C30 C25 C26 C27 -0.4(5) . . . . ?
C25 C26 C27 C28 0.9(5) . . . . ?
C26 C27 C28 C29 -1.0(5) . . . . ?
C27 C28 C29 C30 0.7(5) . . . . ?
C27 C28 C29 N4 178.0(3) . . . . ?
C31 N4 C29 C28 -178.1(3) . . . . ?
C31 N4 C29 C30 -0.5(3) . . . . ?
C28 C29 C30 C25 -0.2(5) . . . . ?
N4 C29 C30 C25 -178.0(3) . . . . ?
C28 C29 C30 O4 178.8(3) . . . . ?
N4 C29 C30 O4 1.0(3) . . . . ?
C26 C25 C30 C29 0.0(5) . . . . ?
C26 C25 C30 O4 -178.7(3) . . . . ?
C31 O4 C30 C29 -1.1(3) . . . . ?
C31 O4 C30 C25 177.7(3) . . . . ?
C30 O4 C31 N4 0.9(3) . . . . ?
C30 O4 C31 C32 178.7(3) . . . . ?
C29 N4 C31 O4 -0.3(3) . . . . ?
C29 N4 C31 C32 -178.3(2) . . . . ?
O4 C31 C32 C37 26.1(4) . . . . ?
N4 C31 C32 C37 -156.1(2) . . . . ?
O4 C31 C32 C33 -150.8(3) . . . . ?
N4 C31 C32 C33 27.0(4) . . . . ?
C37 C32 C33 C34 -1.3(4) . . . . ?
C31 C32 C33 C34 175.7(2) . . . . ?
C32 C33 C34 C35 -1.2(4) . . . . ?
C32 C33 C34 C38 177.4(2) . . . . ?
C33 C34 C35 C36 2.0(4) . . . . ?
C38 C34 C35 C36 -176.6(3) . . . . ?
C34 C35 C36 C37 -0.4(4) . . . . ?
C33 C32 C37 C36 2.9(4) . . . . ?
C31 C32 C37 C36 -174.0(2) . . . . ?
C33 C32 C37 C39 -168.4(2) . . . . ?
C31 C32 C37 C39 14.7(4) . . . . ?
C35 C36 C37 C32 -2.2(4) . . . . ?
C35 C36 C37 C39 169.5(2) . . . . ?
C40 N5 C39 O5 8.2(5) . . . . ?
C40 N5 C39 C37 -167.1(3) . . . . ?
C32 C37 C39 O5 51.3(4) . . . . ?
C36 C37 C39 O5 -120.1(3) . . . . ?
C32 C37 C39 N5 -133.3(3) . . . . ?
C36 C37 C39 N5 55.4(3) . . . . ?
C39 N5 C40 C45 14.7(4) . . . . ?
C39 N5 C40 C41 -168.6(3) . . . . ?
N5 C40 C41 C42 -176.7(3) . . . . ?
C45 C40 C41 C42 0.0(4) . . . . ?
N5 C40 C41 C46 1.9(4) . . . . ?
C45 C40 C41 C46 178.6(3) . . . . ?
C40 C41 C42 C43 0.0(4) . . . . ?
C46 C41 C42 C43 -178.6(3) . . . . ?
C41 C42 C43 C44 0.0(5) . . . . ?
C42 C43 C44 C45 0.0(5) . . . . ?
C43 C44 C45 C40 0.0(5) . . . . ?
N5 C40 C45 C44 176.6(3) . . . . ?
C41 C40 C45 C44 0.0(4) . . . . ?
C48 N6 C46 O6 0.4(3) . . . . ?
C48 N6 C46 C41 -179.4(3) . . . . ?
C47 O6 C46 N6 -0.8(3) . . . . ?
C47 O6 C46 C41 179.1(2) . . . . ?
C42 C41 C46 N6 176.2(3) . . . . ?
C40 C41 C46 N6 -2.4(4) . . . . ?
C42 C41 C46 O6 -3.7(4) . . . . ?
C40 C41 C46 O6 177.7(2) . . . . ?
C46 O6 C47 C48 0.7(3) . . . . ?
C46 N6 C48 C47 0.1(3) . . . . ?
O6 C47 C48 N6 -0.5(3) . . . . ?
